data_2244031
loop_
_publ_author_name
'Krebs, Christoph'
'Jess, Inke'
'N\"ather, Christian'

_publ_section_title
;
 Crystal structures of two Co(NCS)~2~ urotropine coordination compounds
 with different Co coordinations
;
_journal_issue 3
_journal_name_full 'Acta Crystallographica Section E'
_journal_page_first
;
;
_journal_paper_doi 10.1107/S2056989022001037
_journal_volume 78
_journal_year 2022
_chemical_formula_iupac '[Co (N C S)2 (C6 H12 N4) (C2 H6 O)3]'
_chemical_formula_moiety 'C14 H30 Co N6 O3 S2'
_chemical_formula_sum 'C14 H30 Co N6 O3 S2'
_chemical_formula_weight 453.49
_chemical_name_systematic
Tris(ethanol-\k<i>O</i>)(hexamethylenetetramine-\k<i>N</i>)bis(thiocyanato-\k<i>N</i>)cobalt(II)
_space_group_crystal_system monoclinic
_space_group_IT_number 14
_space_group_name_Hall '-P 2yn'
_space_group_name_H-M_alt 'P 1 21/n 1'
_atom_sites_solution_hydrogens geom
_atom_sites_solution_primary dual
_audit_creation_method
;
Olex2 1.3-ac4
(compiled 2020.03.28 svn.rd84adfe8 for Rigaku Oxford Diffraction, GUI svn.r6032)
;
_cell_angle_alpha 90
_cell_angle_beta 103.8860(10)
_cell_angle_gamma 90
_cell_formula_units_Z 4
_cell_length_a 11.14630(10)
_cell_length_b 15.77050(10)
_cell_length_c 12.18240(10)
_cell_measurement_reflns_used 23697
_cell_measurement_temperature 100.00(10)
_cell_measurement_theta_max 77.9720
_cell_measurement_theta_min 4.6620
_cell_volume 2078.87(3)
_computing_cell_refinement
;
CrysAlisPro (Rigaku OD, 2021)
;
_computing_data_collection
;
CrysAlisPro (Rigaku OD, 2021)
;
_computing_data_reduction
;
CrysAlisPro (Rigaku OD, 2021)
;
_computing_molecular_graphics
;
<i>OLEX2</i> (Dolomanov et al., 2009)
;
_computing_publication_material
;
<i>OLEX2</i> (Dolomanov et al., 2009)
;
_computing_structure_refinement
;
<i>SHELXL2016/6</i> (Sheldrick, 2015b)
;
_computing_structure_solution
;
<i>SHELXT2014/4</i> (Sheldrick, 2015a)
;
_diffrn_ambient_temperature 100.00(10)
_diffrn_detector 'Hybrid Pixel Array Detector'
_diffrn_detector_area_resol_mean 10.0000
_diffrn_measured_fraction_theta_full 1.000
_diffrn_measured_fraction_theta_max 0.993
_diffrn_measurement_device 'four-circle diffractometer'
_diffrn_measurement_device_type 'XtaLAB Synergy, Dualflex, HyPix'
_diffrn_measurement_method '\w scans'
_diffrn_radiation_monochromator mirror
_diffrn_radiation_probe x-ray
_diffrn_radiation_type 'Cu K\a'
_diffrn_radiation_wavelength 1.54184
_diffrn_reflns_av_R_equivalents 0.0272
_diffrn_reflns_av_unetI/netI 0.0136
_diffrn_reflns_limit_h_max 13
_diffrn_reflns_limit_h_min -14
_diffrn_reflns_limit_k_max 18
_diffrn_reflns_limit_k_min -20
_diffrn_reflns_limit_l_max 15
_diffrn_reflns_limit_l_min -14
_diffrn_reflns_number 29441
_diffrn_reflns_theta_full 67.684
_diffrn_reflns_theta_max 78.163
_diffrn_reflns_theta_min 4.674
_diffrn_source 'micro-focus sealed X-ray tube'
_exptl_absorpt_coefficient_mu 8.575
_exptl_absorpt_correction_T_max 1.00000
_exptl_absorpt_correction_T_min 0.42652
_exptl_absorpt_correction_type multi-scan
_exptl_absorpt_process_details
;
(CrysAlisPro; Rigaku OD, 2021)
;
_exptl_crystal_colour 'intense orange'
_exptl_crystal_density_diffrn 1.449
_exptl_crystal_description block
_exptl_crystal_F_000 956
_exptl_crystal_size_max 0.2
_exptl_crystal_size_mid 0.18
_exptl_crystal_size_min 0.03
_refine_diff_density_max 0.321
_refine_diff_density_min -0.307
_refine_ls_extinction_coef 0.00065(9)
_refine_ls_extinction_expression Fc^*^=kFc[1+0.001xFc^2^\l^3^/sin(2\q)]^-1/4^
_refine_ls_extinction_method
;
SHELXL2016/6 (Sheldrick 2015b)
;
_refine_ls_goodness_of_fit_ref 1.076
_refine_ls_hydrogen_treatment constr
_refine_ls_matrix_type full
_refine_ls_number_parameters 242
_refine_ls_number_reflns 4431
_refine_ls_number_restraints 1
_refine_ls_restrained_S_all 1.077
_refine_ls_R_factor_all 0.0247
_refine_ls_R_factor_gt 0.0245
_refine_ls_shift/su_max 0.002
_refine_ls_shift/su_mean 0.000
_refine_ls_structure_factor_coef Fsqd
_refine_ls_weighting_details 'w=1/[\s^2^(Fo^2^)+(0.0403P)^2^+0.8765P] where P=(Fo^2^+2Fc^2^)/3'
_refine_ls_weighting_scheme calc
_refine_ls_wR_factor_gt 0.0678
_refine_ls_wR_factor_ref 0.0680
_reflns_number_gt 4373
_reflns_number_total 4431
_reflns_threshold_expression 'I > 2\s(I)'
_cod_data_source_file tx2047sup1.cif
_cod_data_source_block 2
_cod_database_code 2244031
_shelx_space_group_comment
;
The symmetry employed for this shelxl refinement is uniquely defined
by the following loop, which should always be used as a source of
symmetry information in preference to the above space-group names.
They are only intended as comments.
;

loop_
_space_group_symop_operation_xyz
'x, y, z'
'-x+1/2, y+1/2, -z+1/2'
'-x, -y, -z'
'x-1/2, -y-1/2, z-1/2'

loop_
_atom_site_type_symbol
_atom_site_label
_atom_site_fract_x
_atom_site_fract_y
_atom_site_fract_z
_atom_site_U_iso_or_equiv
_atom_site_adp_type
_atom_site_calc_flag
_atom_site_occupancy
_atom_site_disorder_assembly
_atom_site_disorder_group
Co Co1 0.51335(2) 0.27266(2) 0.57458(2) 0.01059(7) Uani d 1 . .
N N1 0.67247(10) 0.34371(7) 0.62465(9) 0.0153(2) Uani d 1 . .
C C1 0.76466(12) 0.38035(8) 0.65618(11) 0.0141(2) Uani d 1 . .
S S1 0.89474(3) 0.43141(2) 0.70092(3) 0.02407(10) Uani d 1 . .
N N2 0.35462(10) 0.20093(7) 0.52823(9) 0.0153(2) Uani d 1 . .
C C2 0.25674(12) 0.17255(8) 0.49267(11) 0.0134(2) Uani d 1 . .
S S2 0.11817(3) 0.13335(2) 0.44031(3) 0.01552(8) Uani d 1 . .
N N11 0.48544(9) 0.32562(7) 0.39886(9) 0.0110(2) Uani d 1 . .
N N12 0.35142(10) 0.34740(7) 0.20867(9) 0.0131(2) Uani d 1 . .
N N13 0.49385(10) 0.45980(7) 0.29661(9) 0.0127(2) Uani d 1 . .
N N14 0.57416(10) 0.32908(7) 0.23263(9) 0.0137(2) Uani d 1 . .
C C11 0.36212(11) 0.30856(8) 0.32095(10) 0.0123(2) Uani d 1 . .
H H11A 0.349734 0.246546 0.312045 0.015 Uiso calc 1 . .
H H11B 0.296401 0.331440 0.354686 0.015 Uiso calc 1 . .
C C12 0.37105(12) 0.44001(8) 0.22303(11) 0.0140(2) Uani d 1 . .
H H12A 0.363639 0.466531 0.148044 0.017 Uiso calc 1 . .
H H12B 0.306101 0.464431 0.256487 0.017 Uiso calc 1 . .
C C13 0.58915(12) 0.42110(8) 0.24547(11) 0.0147(2) Uani d 1 . .
H H13A 0.583835 0.446900 0.170375 0.018 Uiso calc 1 . .
H H13B 0.672136 0.433681 0.293783 0.018 Uiso calc 1 . .
C C14 0.58124(11) 0.29098(8) 0.34359(11) 0.0130(2) Uani d 1 . .
H H14A 0.664260 0.301634 0.393063 0.016 Uiso calc 1 . .
H H14B 0.570316 0.228850 0.334757 0.016 Uiso calc 1 . .
C C15 0.45097(12) 0.31188(8) 0.15994(11) 0.0147(2) Uani d 1 . .
H H15A 0.439358 0.249853 0.150305 0.018 Uiso calc 1 . .
H H15B 0.445047 0.337046 0.084374 0.018 Uiso calc 1 . .
C C16 0.50169(12) 0.41931(8) 0.40684(11) 0.0126(2) Uani d 1 . .
H H16A 0.437357 0.443759 0.441062 0.015 Uiso calc 1 . .
H H16B 0.583193 0.432292 0.457605 0.015 Uiso calc 1 . .
O O21 0.41718(8) 0.37678(6) 0.62519(8) 0.01481(19) Uani d 1 . .
H H21 0.458750 0.419051 0.654234 0.022 Uiso calc 1 . .
C C21 0.31119(12) 0.36740(9) 0.67299(12) 0.0174(3) Uani d 1 . .
H H21A 0.320943 0.404600 0.740012 0.021 Uiso calc 1 . .
H H21B 0.306126 0.308048 0.697966 0.021 Uiso calc 1 . .
C C22 0.19389(14) 0.39014(12) 0.58774(14) 0.0295(3) Uani d 1 . .
H H22A 0.181805 0.351233 0.523285 0.044 Uiso calc 1 . .
H H22B 0.199742 0.448405 0.561561 0.044 Uiso calc 1 . .
H H22C 0.123733 0.385578 0.622869 0.044 Uiso calc 1 . .
O O31 0.62924(8) 0.17312(6) 0.54561(8) 0.01390(18) Uani d 1 . .
H H31 0.695985 0.172350 0.595461 0.021 Uiso calc 1 . .
C C31 0.59743(13) 0.08809(8) 0.50586(12) 0.0172(3) Uani d 1 . .
H H31A 0.508810 0.085995 0.466374 0.021 Uiso calc 1 . .
H H31B 0.610588 0.049076 0.571334 0.021 Uiso calc 1 . .
C C32 0.67444(14) 0.05882(9) 0.42600(12) 0.0210(3) Uani d 1 . .
H H32A 0.658634 0.095774 0.359399 0.032 Uiso calc 1 . .
H H32B 0.652206 0.000353 0.402320 0.032 Uiso calc 1 . .
H H32C 0.762264 0.061398 0.464640 0.032 Uiso calc 1 . .
O O41 0.54084(10) 0.22913(6) 0.74187(8) 0.0173(2) Uani d 1 . .
H H41 0.564436 0.261997 0.797094 0.026 Uiso calc 1 . .
C C41 0.51429(13) 0.14737(9) 0.78184(12) 0.0197(3) Uani d 1 . .
H H41A 0.591114 0.123102 0.829704 0.024 Uiso calc 1 . .
H H41B 0.485447 0.109128 0.716372 0.024 Uiso calc 1 . .
C C42 0.41750(15) 0.15144(12) 0.84905(16) 0.0344(4) Uani d 1 . .
H H42A 0.339647 0.171959 0.800591 0.052 Uiso calc 1 . .
H H42B 0.444763 0.190262 0.912993 0.052 Uiso calc 1 . .
H H42C 0.405042 0.094752 0.877347 0.052 Uiso calc 1 . .

loop_
_atom_site_aniso_label
_atom_site_aniso_U_11
_atom_site_aniso_U_22
_atom_site_aniso_U_33
_atom_site_aniso_U_12
_atom_site_aniso_U_13
_atom_site_aniso_U_23
Co1 0.00865(11) 0.01120(12) 0.01104(12) -0.00058(7) 0.00060(8) -0.00032(7)
N1 0.0121(5) 0.0164(5) 0.0155(5) -0.0011(4) -0.0003(4) -0.0007(4)
C1 0.0149(6) 0.0116(6) 0.0154(6) 0.0034(5) 0.0029(5) 0.0009(5)
S1 0.01192(16) 0.01850(17) 0.0400(2) -0.00438(12) 0.00274(14) -0.00662(14)
N2 0.0143(5) 0.0149(5) 0.0157(5) -0.0015(4) 0.0016(4) 0.0008(4)
C2 0.0157(6) 0.0123(6) 0.0122(5) 0.0019(5) 0.0035(5) 0.0015(4)
S2 0.01174(15) 0.01751(16) 0.01595(15) -0.00302(11) 0.00064(11) -0.00024(11)
N11 0.0099(5) 0.0110(5) 0.0114(5) -0.0007(4) 0.0014(4) -0.0008(4)
N12 0.0133(5) 0.0133(5) 0.0117(5) -0.0004(4) 0.0015(4) 0.0004(4)
N13 0.0117(5) 0.0125(5) 0.0132(5) -0.0006(4) 0.0018(4) 0.0005(4)
N14 0.0135(5) 0.0143(5) 0.0137(5) -0.0003(4) 0.0038(4) 0.0003(4)
C11 0.0101(5) 0.0146(6) 0.0111(6) -0.0015(4) 0.0006(4) 0.0010(4)
C12 0.0117(6) 0.0128(6) 0.0156(6) 0.0005(4) -0.0003(5) 0.0017(5)
C13 0.0126(6) 0.0150(6) 0.0169(6) -0.0014(5) 0.0044(5) 0.0002(5)
C14 0.0116(6) 0.0145(6) 0.0134(6) 0.0029(5) 0.0037(5) 0.0006(5)
C15 0.0157(6) 0.0157(6) 0.0127(6) -0.0009(5) 0.0037(5) -0.0018(5)
C16 0.0131(6) 0.0115(6) 0.0124(5) -0.0006(4) 0.0017(5) -0.0010(4)
O21 0.0123(4) 0.0142(4) 0.0191(5) -0.0019(3) 0.0062(4) -0.0027(3)
C21 0.0156(6) 0.0202(7) 0.0183(6) -0.0013(5) 0.0078(5) -0.0025(5)
C22 0.0155(7) 0.0410(9) 0.0313(8) 0.0045(6) 0.0044(6) -0.0042(7)
O31 0.0114(4) 0.0129(4) 0.0148(4) 0.0013(3) -0.0020(3) -0.0017(3)
C31 0.0169(6) 0.0139(6) 0.0190(6) -0.0001(5) 0.0007(5) -0.0031(5)
C32 0.0215(7) 0.0214(7) 0.0175(6) 0.0063(5) -0.0008(5) -0.0041(5)
O41 0.0230(5) 0.0156(5) 0.0122(4) -0.0048(3) 0.0022(4) -0.0001(3)
C41 0.0209(7) 0.0159(6) 0.0192(6) -0.0026(5) -0.0011(5) 0.0040(5)
C42 0.0219(8) 0.0392(9) 0.0434(10) -0.0028(7) 0.0103(7) 0.0176(8)

loop_
_atom_type_symbol
_atom_type_description
_atom_type_scat_dispersion_real
_atom_type_scat_dispersion_imag
_atom_type_scat_source
C C 0.0181 0.0091 'International Tables Vol C Tables 4.2.6.8 and 6.1.1.4'
H H 0.0000 0.0000 'International Tables Vol C Tables 4.2.6.8 and 6.1.1.4'
Co Co -2.3653 3.6143 'International Tables Vol C Tables 4.2.6.8 and 6.1.1.4'
N N 0.0311 0.0180 'International Tables Vol C Tables 4.2.6.8 and 6.1.1.4'
O O 0.0492 0.0322 'International Tables Vol C Tables 4.2.6.8 and 6.1.1.4'
S S 0.3331 0.5567 'International Tables Vol C Tables 4.2.6.8 and 6.1.1.4'

loop_
_geom_angle_atom_site_label_1
_geom_angle_atom_site_label_2
_geom_angle_atom_site_label_3
_geom_angle_site_symmetry_1
_geom_angle_site_symmetry_3
_geom_angle
_geom_angle_publ_flag
N2 Co1 N1 . . 178.73(4) ?
N2 Co1 O41 . . 90.12(4) ?
N1 Co1 O41 . . 88.61(4) ?
N2 Co1 O31 . . 93.75(4) ?
N1 Co1 O31 . . 86.35(4) ?
O41 Co1 O31 . . 88.09(4) ?
N2 Co1 O21 . . 92.51(4) ?
N1 Co1 O21 . . 87.27(4) ?
O41 Co1 O21 . . 86.42(4) ?
O31 Co1 O21 . . 171.68(4) ?
N2 Co1 N11 . . 91.69(4) ?
N1 Co1 N11 . . 89.57(4) ?
O41 Co1 N11 . . 177.25(4) ?
O31 Co1 N11 . . 93.85(4) ?
O21 Co1 N11 . . 91.43(4) ?
C1 N1 Co1 . . 176.60(11) ?
N1 C1 S1 . . 179.67(14) ?
C2 N2 Co1 . . 168.63(11) ?
N2 C2 S2 . . 179.00(12) ?
C16 N11 C11 . . 107.39(9) ?
C16 N11 C14 . . 107.64(10) ?
C11 N11 C14 . . 107.18(10) ?
C16 N11 Co1 . . 108.63(7) ?
C11 N11 Co1 . . 115.68(7) ?
C14 N11 Co1 . . 110.02(7) ?
C11 N12 C12 . . 108.83(10) ?
C11 N12 C15 . . 108.14(10) ?
C12 N12 C15 . . 108.38(10) ?
C16 N13 C12 . . 107.78(10) ?
C16 N13 C13 . . 108.23(10) ?
C12 N13 C13 . . 108.07(10) ?
C14 N14 C13 . . 109.17(10) ?
C14 N14 C15 . . 108.43(10) ?
C13 N14 C15 . . 108.26(10) ?
N12 C11 N11 . . 111.76(10) ?
N12 C11 H11A . . 109.3 ?
N11 C11 H11A . . 109.3 ?
N12 C11 H11B . . 109.3 ?
N11 C11 H11B . . 109.3 ?
H11A C11 H11B . . 107.9 ?
N13 C12 N12 . . 111.64(10) ?
N13 C12 H12A . . 109.3 ?
N12 C12 H12A . . 109.3 ?
N13 C12 H12B . . 109.3 ?
N12 C12 H12B . . 109.3 ?
H12A C12 H12B . . 108.0 ?
N14 C13 N13 . . 112.16(10) ?
N14 C13 H13A . . 109.2 ?
N13 C13 H13A . . 109.2 ?
N14 C13 H13B . . 109.2 ?
N13 C13 H13B . . 109.2 ?
H13A C13 H13B . . 107.9 ?
N14 C14 N11 . . 112.31(10) ?
N14 C14 H14A . . 109.1 ?
N11 C14 H14A . . 109.1 ?
N14 C14 H14B . . 109.1 ?
N11 C14 H14B . . 109.1 ?
H14A C14 H14B . . 107.9 ?
N14 C15 N12 . . 111.62(10) ?
N14 C15 H15A . . 109.3 ?
N12 C15 H15A . . 109.3 ?
N14 C15 H15B . . 109.3 ?
N12 C15 H15B . . 109.3 ?
H15A C15 H15B . . 108.0 ?
N13 C16 N11 . . 113.06(10) ?
N13 C16 H16A . . 109.0 ?
N11 C16 H16A . . 109.0 ?
N13 C16 H16B . . 109.0 ?
N11 C16 H16B . . 109.0 ?
H16A C16 H16B . . 107.8 ?
C21 O21 Co1 . . 123.67(8) ?
C21 O21 H21 . . 109.5 ?
Co1 O21 H21 . . 117.9 ?
O21 C21 C22 . . 110.89(12) ?
O21 C21 H21A . . 109.5 ?
C22 C21 H21A . . 109.5 ?
O21 C21 H21B . . 109.5 ?
C22 C21 H21B . . 109.5 ?
H21A C21 H21B . . 108.0 ?
C21 C22 H22A . . 109.5 ?
C21 C22 H22B . . 109.5 ?
H22A C22 H22B . . 109.5 ?
C21 C22 H22C . . 109.5 ?
H22A C22 H22C . . 109.5 ?
H22B C22 H22C . . 109.5 ?
C31 O31 Co1 . . 129.48(8) ?
C31 O31 H31 . . 109.5 ?
Co1 O31 H31 . . 111.1 ?
O31 C31 C32 . . 111.56(11) ?
O31 C31 H31A . . 109.3 ?
C32 C31 H31A . . 109.3 ?
O31 C31 H31B . . 109.3 ?
C32 C31 H31B . . 109.3 ?
H31A C31 H31B . . 108.0 ?
C31 C32 H32A . . 109.5 ?
C31 C32 H32B . . 109.5 ?
H32A C32 H32B . . 109.5 ?
C31 C32 H32C . . 109.5 ?
H32A C32 H32C . . 109.5 ?
H32B C32 H32C . . 109.5 ?
C41 O41 Co1 . . 128.97(8) ?
C41 O41 H41 . . 109.5 ?
Co1 O41 H41 . . 121.3 ?
O41 C41 C42 . . 112.33(13) ?
O41 C41 H41A . . 109.1 ?
C42 C41 H41A . . 109.1 ?
O41 C41 H41B . . 109.1 ?
C42 C41 H41B . . 109.1 ?
H41A C41 H41B . . 107.9 ?
C41 C42 H42A . . 109.5 ?
C41 C42 H42B . . 109.5 ?
H42A C42 H42B . . 109.5 ?
C41 C42 H42C . . 109.5 ?
H42A C42 H42C . . 109.5 ?
H42B C42 H42C . . 109.5 ?

loop_
_geom_bond_atom_site_label_1
_geom_bond_atom_site_label_2
_geom_bond_site_symmetry_2
_geom_bond_distance
_geom_bond_publ_flag
Co1 N2 . 2.0615(11) y
Co1 N1 . 2.0624(11) y
Co1 O41 . 2.1021(10) y
Co1 O31 . 2.1157(9) y
Co1 O21 . 2.1314(9) y
Co1 N11 . 2.2489(11) y
N1 C1 . 1.1610(18) ?
C1 S1 . 1.6335(13) ?
N2 C2 . 1.1625(18) ?
C2 S2 . 1.6437(13) ?
N11 C16 . 1.4889(16) ?
N11 C11 . 1.4955(15) ?
N11 C14 . 1.4957(15) ?
N12 C11 . 1.4771(15) ?
N12 C12 . 1.4810(16) ?
N12 C15 . 1.4878(16) ?
N13 C16 . 1.4705(16) ?
N13 C12 . 1.4783(16) ?
N13 C13 . 1.4855(16) ?
N14 C14 . 1.4640(16) ?
N14 C13 . 1.4648(17) ?
N14 C15 . 1.4695(16) ?
C11 H11A . 0.9900 ?
C11 H11B . 0.9900 ?
C12 H12A . 0.9900 ?
C12 H12B . 0.9900 ?
C13 H13A . 0.9900 ?
C13 H13B . 0.9900 ?
C14 H14A . 0.9900 ?
C14 H14B . 0.9900 ?
C15 H15A . 0.9900 ?
C15 H15B . 0.9900 ?
C16 H16A . 0.9900 ?
C16 H16B . 0.9900 ?
O21 C21 . 1.4446(15) ?
O21 H21 . 0.8400 ?
C21 C22 . 1.505(2) ?
C21 H21A . 0.9900 ?
C21 H21B . 0.9900 ?
C22 H22A . 0.9800 ?
C22 H22B . 0.9800 ?
C22 H22C . 0.9800 ?
O31 C31 . 1.4409(16) ?
O31 H31 . 0.8400 ?
C31 C32 . 1.5157(19) ?
C31 H31A . 0.9900 ?
C31 H31B . 0.9900 ?
C32 H32A . 0.9800 ?
C32 H32B . 0.9800 ?
C32 H32C . 0.9800 ?
O41 C41 . 1.4339(16) ?
O41 H41 . 0.8400 ?
C41 C42 . 1.504(2) ?
C41 H41A . 0.9900 ?
C41 H41B . 0.9900 ?
C42 H42A . 0.9800 ?
C42 H42B . 0.9800 ?
C42 H42C . 0.9800 ?

loop_
_geom_hbond_atom_site_label_D
_geom_hbond_atom_site_label_H
_geom_hbond_atom_site_label_A
_geom_hbond_site_symmetry_A
_geom_hbond_distance_DH
_geom_hbond_distance_HA
_geom_hbond_distance_DA
_geom_hbond_angle_DHA
C12 H12A S2 2 0.99 2.87 3.6586(13) 137.4
C12 H12B S1 3_666 0.99 2.92 3.8813(13) 163.5
C15 H15A S1 4_565 0.99 2.99 3.9387(13) 160.6
C15 H15B S2 4_665 0.99 2.94 3.7110(13) 135.4
C16 H16A O21 . 0.99 2.54 3.1009(16) 115.9
C16 H16B N1 . 0.99 2.47 3.1083(17) 121.7
O21 H21 N13 3_666 0.84 2.03 2.8424(14) 161.4
C22 H22C S1 1_455 0.98 3.02 3.9559(16) 160.7
O31 H31 N12 4_666 0.84 1.96 2.7969(14) 171.7
O41 H41 S2 4_666 0.84 2.37 3.2080(10) 173.7

_cod_database_fobs_code 2244031
